data_7252038
loop_
_publ_author_name
'Jakubik, Natasza'
'Zaorska, Ewelina'
'Malinska, Maura'

_publ_section_title
;
 Salt-Dependent Switching of Crystal Packing in
 Cucurbituril-Antidepressant Crystals
;
_journal_name_full CrystEngComm
_journal_paper_doi 10.1039/D6CE00242K
_journal_year 2026
_chemical_formula_moiety '2(Cl), 8(H2 O), 14(O), 2(C20 H24 N), C36 H36 N24 O12'
_chemical_formula_sum 'C76 H100 Cl2 N26 O34'
_chemical_formula_weight 1992.71
_space_group_crystal_system monoclinic
_space_group_IT_number 15
_space_group_name_Hall '-C 2yc'
_space_group_name_H-M_alt 'C 1 2/c 1'
_atom_sites_solution_hydrogens mixed
_atom_sites_solution_primary iterative
_audit_creation_date 2026-04-24
_audit_creation_method
;
Olex2 1.5
(compiled 2026.04.10 svn.r48fbca5a for OlexSys, GUI svn.r7537)
;
_audit_update_record
;
2026-04-27 deposited with the CCDC.	2026-05-26 downloaded from the CCDC.
;
_cell_angle_alpha 90
_cell_angle_beta 103.9506(15)
_cell_angle_gamma 90
_cell_formula_units_Z 4
_cell_length_a 15.37288(20)
_cell_length_b 28.4490(3)
_cell_length_c 22.9354(4)
_cell_measurement_reflns_used 15368
_cell_measurement_temperature 100.00(10)
_cell_measurement_theta_max 76.2090
_cell_measurement_theta_min 3.3240
_cell_volume 9734.8(2)
_computing_cell_refinement 'CrysAlisPro 1.171.42.70a (Rigaku OD, 2022)'
_computing_data_collection 'CrysAlisPro 1.171.42.70a (Rigaku OD, 2022)'
_computing_data_reduction 'CrysAlisPro 1.171.42.70a (Rigaku OD, 2022)'
_computing_molecular_graphics 'Olex2 1.5 (Dolomanov et al., 2009)'
_computing_publication_material 'Olex2 1.5 (Dolomanov et al., 2009)'
_computing_structure_refinement 'SHELXL 2019/2 (Sheldrick, 2015)'
_computing_structure_solution 'olex2.solve 1.5 (Bourhis et al., 2015)'
_diffrn_ambient_temperature 100.15
_diffrn_detector_area_resol_mean 10.0000
_diffrn_detector_type HyPix
_diffrn_measured_fraction_theta_full 0.999
_diffrn_measured_fraction_theta_max 0.989
_diffrn_measurement_details
;
List of Runs (angles in degrees, time in seconds):

  # Type    Start    End  Width  t~exp~   \w     \q     \k     \f   Frames
#--------------------------------------------------------------------------
  1  \w      9.00  42.00   0.50    1.74    --    0.00  90.00 144.00   66
  2  \w      9.00  35.00   0.50    1.74    --    0.00 -90.00  29.00   52
  3  \w   -111.00 -85.00   0.50    6.98    --  -54.00 -90.00  29.00   52
  4  \w    -73.00 -27.00   0.50    6.98    --  -54.00  90.00 144.00   92
  5  \w    102.00 127.00   0.50    6.98    --   62.00  90.00 144.00   50
  6  \w     29.00  60.00   0.50    6.98    --   62.00 -90.00  29.00   62
  7  \w    124.00 150.00   0.50    6.98    --  121.75  90.00 144.00   52
  8  \w     34.00 102.00   0.50    6.98    --  121.75 -90.00  29.00  136
  9  \w    -91.00 -39.00   0.50    1.74    --    0.00 178.00-180.00  104
 10  \w    -77.00 -41.00   0.50    1.74    --    0.00-178.00 -90.00   72
 11  \w    -88.00 -41.00   0.50    1.74    --    0.00-178.00 120.00   94
 12  \w    -92.00 -52.00   0.50    1.74    --    0.00-178.00 -30.00   80
 13  \w      8.00  50.00   0.50    1.74    --    0.00 -99.00-120.00   84
 14  \w   -132.00 -26.00   0.50    6.98    --  -54.00 -57.00  60.00  212
 15  \w   -131.00-105.00   0.50    6.98    --  -54.00 -99.00 -30.00   52
 16  \w   -133.00 -73.00   0.50    6.98    --  -54.00-125.00-150.00  120
 17  \w   -133.00 -75.00   0.50    6.98    --  -54.00-125.00  30.00  116
 18  \w    -85.00 -44.00   0.50    6.98    --  -54.00 125.00-150.00   82
 19  \w    -52.00 -13.00   0.50    6.98    --  -54.00 125.00   0.00   78
 20  \w    -83.00 -58.00   0.50    6.98    --  -54.00 125.00   0.00   50
 21  \w    -16.00  95.00   0.50    6.98    --   62.00 -57.00  30.00  222
 22  \w     31.00 140.00   0.50    6.98    --   62.00  57.00-120.00  218
 23  \w     30.00 140.00   0.50    6.98    --   62.00  57.00 -30.00  220
 24  \w    102.00 136.00   0.50    6.98    --   62.00 125.00  60.00   68
 25  \w     96.00 121.00   0.50    6.98    --   62.00 125.00 -30.00   50
 26  \w     96.00 141.00   0.50    6.98    --   62.00 125.00   0.00   90
 27  \w     91.00 117.00   0.50    6.98    --   62.00  57.00-150.00   52
 28  \w     34.00 103.00   0.50    6.98    --  121.75 -91.00 -30.00  138
 29  \w     90.00 176.00   0.50    6.98    --  121.75  63.00 -30.00  172
 30  \w     81.00 141.00   0.50    6.98    --  121.75  77.00  90.00  120
 31  \w    130.00 177.00   0.50    6.98    --  121.75 111.00 -30.00   94
 32  \w     40.00 107.00   0.50    6.98    --  121.75-111.00 120.00  134
 33  \w     88.00 178.00   0.50    6.98    --  121.75  50.00-120.00  180
 34  \w    153.00 178.00   0.50    6.98    --  121.75  77.00  90.00   50
 35  \w     34.00 138.00   0.50    6.98    --  121.75 -25.00 -30.00  208
 36  \w    111.00 146.00   0.50    6.98    --  121.75 178.00-150.00   70
 37  \w     77.00 107.00   0.50    6.98    --  121.75 178.00-150.00   60
 38  \w    134.00 177.00   0.50    6.98    --  121.75  50.00 -90.00   86
 39  \w     40.00 105.00   0.50    6.98    --  121.75-111.00 -60.00  130
 40  \w     70.00 108.00   0.50    6.98    --  121.75-111.00  60.00   76
 41  \w     34.00  85.00   0.50    6.98    --  121.75 -91.00-180.00  102
 42  \w     87.00 113.00   0.50    6.98    --  121.75  50.00 -90.00   52
 43  \w    117.00 153.00   0.50    6.98    --  121.75 -63.00  60.00   72
 44  \w     59.00 104.00   0.50    6.98    --  121.75 -63.00  60.00   90
 45  \w     67.00 120.00   0.50    6.98    --  121.75 178.00 150.00  106
 46  \w     90.00 135.00   0.50    6.98    --  121.75  63.00  90.00   90
 47  \w     84.00 164.00   0.50    6.98    --  121.75  50.00 -60.00  160
 48  \w     30.00 177.00   0.50    6.98    --  121.75 -12.00-150.00  294
 49  \w     37.00  83.00   0.50    6.98    --  121.75 -91.00   0.00   92
 50  \w     75.00 146.00   0.50    6.98    --  121.75 178.00-120.00  142
 51  \w     45.00 138.00   0.50    6.98    --  121.75 -50.00 -90.00  186
 52  \w     67.00 100.00   0.50    6.98    --  121.75 -91.00 150.00   66
 53  \w     64.00  89.00   0.50    6.98    --  121.75 -77.00 -60.00   50
 54  \w    111.00 136.00   0.50    6.98    --  121.75 -77.00 -60.00   50
 55  \w    111.00 136.00   0.50    6.98    --  121.75 178.00  30.00   50
 56  \w     79.00 105.00   0.50    6.98    --  121.75 178.00  30.00   52
;
_diffrn_measurement_device 'four-circle diffractometer'
_diffrn_measurement_device_type 'SuperNova, Dual, Cu at home/near, HyPix'
_diffrn_measurement_method '\w scans'
_diffrn_radiation_type CuK\a
_diffrn_radiation_wavelength 1.54184
_diffrn_reflns_av_R_equivalents 0.0333
_diffrn_reflns_av_unetI/netI 0.0272
_diffrn_reflns_Laue_measured_fraction_full 0.999
_diffrn_reflns_Laue_measured_fraction_max 0.989
_diffrn_reflns_limit_h_max 19
_diffrn_reflns_limit_h_min -18
_diffrn_reflns_limit_k_max 36
_diffrn_reflns_limit_k_min -35
_diffrn_reflns_limit_l_max 29
_diffrn_reflns_limit_l_min -29
_diffrn_reflns_number 57035
_diffrn_reflns_point_group_measured_fraction_full 0.999
_diffrn_reflns_point_group_measured_fraction_max 0.989
_diffrn_reflns_theta_full 67.684
_diffrn_reflns_theta_max 78.455
_diffrn_reflns_theta_min 3.345
_exptl_absorpt_coefficient_mu 1.406
_exptl_absorpt_correction_T_max 1.00000
_exptl_absorpt_correction_T_min 0.89799
_exptl_absorpt_correction_type multi-scan
_exptl_absorpt_process_details
;
CrysAlisPro 1.171.42.70a (Rigaku Oxford Diffraction, 2022)
Empirical absorption correction using spherical harmonics,
implemented in SCALE3 ABSPACK scaling algorithm.
;
_exptl_crystal_colour white
_exptl_crystal_colour_primary white
_exptl_crystal_density_diffrn 1.360
_exptl_crystal_description plate
_exptl_crystal_F_000 4176
_exptl_crystal_size_max 0.213
_exptl_crystal_size_mid 0.136
_exptl_crystal_size_min 0.069
_refine_diff_density_max 0.942
_refine_diff_density_min -0.952
_refine_diff_density_rms 0.087
_refine_ls_extinction_method none
_refine_ls_goodness_of_fit_ref 1.019
_refine_ls_hydrogen_treatment constr
_refine_ls_matrix_type full
_refine_ls_number_parameters 673
_refine_ls_number_reflns 10362
_refine_ls_number_restraints 4
_refine_ls_restrained_S_all 1.019
_refine_ls_R_factor_all 0.0936
_refine_ls_R_factor_gt 0.0798
_refine_ls_shift/su_max 0.000
_refine_ls_shift/su_mean 0.000
_refine_ls_structure_factor_coef Fsqd
_refine_ls_weighting_details 'w=1/[\s^2^(Fo^2^)+(0.1340P)^2^+29.8815P] where P=(Fo^2^+2Fc^2^)/3'
_refine_ls_weighting_scheme calc
_refine_ls_wR_factor_gt 0.2304
_refine_ls_wR_factor_ref 0.2430
_reflns_Friedel_coverage 0.000
_reflns_number_gt 8377
_reflns_number_total 10362
_reflns_threshold_expression 'I > 2\s(I)'
_cod_data_source_file d6ce00242k2.cif
_cod_data_source_block 3
_cod_database_code 7252038
_shelx_shelxl_version_number 2019/2
_chemical_oxdiff_formula 'C88 H88 N88 O88 Cl1 I1'
_chemical_oxdiff_usercomment 100K
_shelx_space_group_comment
;
The symmetry employed for this shelxl refinement is uniquely defined
by the following loop, which should always be used as a source of
symmetry information in preference to the above space-group names.
They are only intended as comments.
;
_olex2_refinement_description
;
1. Fixed Uiso
 At 1.2 times of:
  All C(H) groups, All C(H,H) groups, All N(H) groups
 At 1.5 times of:
  All C(H,H,H) groups, All O(H,H) groups
2. Rigid bond restraints
 C4A, C3A
 with sigma for 1-2 distances of 0.01 and sigma for 1-3 distances of 0.01
3. Uiso/Uaniso restraints and constraints
Uanis(O5W) = Uanis(O4W)
Uanis(O13W) = Uanis(O15W)
Uanis(O11W) = Uanis(O12W)
Uanis(Cl2) = Uanis(Cl3)
4. Others
 1*[Sof(Cl1)]+1*[Sof(Cl2)]+1*[Sof(Cl3)+Sof(O13W)+Sof(O15W)]=1 with esd of
 0.00001
 1*[Sof(O11W)+Sof(O12W)]+1*[Sof(Cl1)]=1 with esd of 0.00001
 1*[Sof(O11W)+Sof(O12W)]+1*[Sof(Cl1)]=1 with esd of 0.00001
 Sof(O12W)=1-FVAR(1)
 Sof(O11W)=FVAR(1)
 Sof(O15W)=1-FVAR(4)
 Sof(Cl3)=Sof(O13W)=FVAR(4)
 Fixed Sof: O4W(0.75) H4WA(0.75) H4WB(0.75) O5W(0.25) H5WA(0.25) H5WB(0.25)
 O6W(0.5) O9W(0.5)
5.a Free rotating group:
 O3W(H3WA,H3WB), O4W(H4WA,H4WB), O5W(H5WA,H5WB), O1W(H1WA,H1WB), O2W(H2WA,H2WB)
5.b Ternary CH refined with riding coordinates:
 N1A(H1A), C2B(H2B), C6B(H6B), C8B(H8B), C11B(H11B), C14B(H14B), C17B(H17B)
5.c Secondary CH2 refined with riding coordinates:
 C7A(H7AA,H7AB), C8A(H8AA,H8AB), C17A(H17A,H17C), C18A(H18C,H18D), C1B(H1BA,
 H1BB), C4B(H4BA,H4BB), C9B(H9BA,H9BB), C10B(H10A,H10B), C15B(H15A,H15B),
 C18B(H18A,H18B)
5.d Aromatic/amide H refined with riding coordinates:
 C2A(H2A), C3A(H3A), C4A(H4A), C5A(H5A), C10A(H10C), C11A(H11A), C12A(H12A),
 C13A(H13A), C16A(H16A)
5.e Idealised Me refined as rotating group:
 C19A(H19A,H19B,H19C), C20A(H20A,H20B,H20C)
;
_olex2_submission_special_instructions 'No special instructions were received'
_oxdiff_exptl_absorpt_empirical_details
;
Empirical correction (ABSPACK) includes:
- Absorption correction using spherical harmonics
- Frame scaling
;
_oxdiff_exptl_absorpt_empirical_full_max 1.198
_oxdiff_exptl_absorpt_empirical_full_min 0.812

loop_
_space_group_symop_operation_xyz
'x, y, z'
'-x, y, -z+1/2'
'x+1/2, y+1/2, z'
'-x+1/2, y+1/2, -z+1/2'
'-x, -y, -z'
'x, -y, z-1/2'
'-x+1/2, -y+1/2, -z'
'x+1/2, -y+1/2, z-1/2'

loop_
_atom_site_label
_atom_site_type_symbol
_atom_site_fract_x
_atom_site_fract_y
_atom_site_fract_z
_atom_site_U_iso_or_equiv
_atom_site_adp_type
_atom_site_occupancy
_atom_site_site_symmetry_order
_atom_site_calc_flag
_atom_site_refinement_flags_posn
_atom_site_refinement_flags_adp
_atom_site_refinement_flags_occupancy
_atom_site_disorder_assembly
_atom_site_disorder_group
Cl1 Cl 0.67142(17) 0.81972(10) 0.50064(13) 0.0457(6) Uani 0.3345(15) 1 d . . P A -1
Cl3 Cl 0.6157(8) 0.8341(4) 0.4653(5) 0.179(3) Uani 0.308(2) 1 d . . P B -3
Cl2 Cl 0.7322(7) 0.7772(3) 0.5255(4) 0.179(3) Uani 0.357(2) 1 d . . P C -2
O3W O 0.38078(18) 0.56048(10) 0.43647(11) 0.0532(7) Uani 1 1 d G . . . .
H3WA H 0.368432 0.557500 0.471318 0.080 Uiso 1 1 d G U . . .
H3WB H 0.426249 0.542744 0.435003 0.080 Uiso 1 1 d G U . . .
O11W O 0.5022(4) 0.6935(3) 0.4122(3) 0.110(2) Uani 0.6655(15) 1 d . . P D -2
O13W O 0.3743(7) 0.6703(4) 0.3650(5) 0.0653(11) Uani 0.308(2) 1 d . . P B 1
O15W O 0.3432(3) 0.64324(18) 0.3825(2) 0.0653(11) Uani 0.692(2) 1 d . . P B 2
O4W O 0.43526(17) 0.42874(9) 0.58631(12) 0.0296(6) Uani 0.75 1 d G . P E 1
H4WA H 0.482287 0.443977 0.581991 0.044 Uiso 0.75 1 d G U P E 1
H4WB H 0.392008 0.438498 0.556945 0.044 Uiso 0.75 1 d G U P E 1
O5W O 0.4748(5) 0.4110(3) 0.6081(4) 0.0296(6) Uani 0.25 1 d G . P F 2
H5WA H 0.480294 0.384435 0.627512 0.044 Uiso 0.25 1 d G U P F 2
H5WB H 0.526726 0.415312 0.600102 0.044 Uiso 0.25 1 d G U P F 2
O8W O 0.8622(2) 0.81634(14) 0.7287(2) 0.0866(11) Uani 1 1 d . . . . .
O14W O 0.6706(3) 0.53468(14) 0.53051(19) 0.0877(11) Uani 1 1 d . . . . .
O1W O 0.15153(16) 0.69522(8) 0.55217(12) 0.0451(6) Uani 1 1 d G . . . .
H1WA H 0.190938 0.717545 0.555901 0.068 Uiso 1 1 d G U . . .
H1WB H 0.183358 0.669513 0.559480 0.068 Uiso 1 1 d G U . . .
O10W O 0.0129(3) 0.7114(2) 0.6051(2) 0.130(2) Uani 1 1 d . . . G 1
O7W O 0.8387(3) 0.8405(2) 0.6068(2) 0.133(2) Uani 1 1 d . . . . .
O2W O 0.8186(2) 0.59223(12) 0.5859(2) 0.0794(10) Uani 1 1 d G . . . .
H2WA H 0.847881 0.617075 0.579614 0.119 Uiso 1 1 d G U . . .
H2WB H 0.787355 0.601545 0.610777 0.119 Uiso 1 1 d G U . . .
N1A N 0.81083(16) 0.65145(8) 0.76807(12) 0.0346(5) Uani 1 1 d . . . . .
H1A H 0.767020 0.630152 0.741226 0.042 Uiso 1 1 calc R U . . .
C1A C 0.99818(19) 0.47632(10) 0.90302(13) 0.0322(6) Uani 1 1 d . . . . .
C2A C 1.0907(2) 0.47971(11) 0.90972(15) 0.0381(7) Uani 1 1 d . . . . .
H2A H 1.113406 0.498204 0.882198 0.046 Uiso 1 1 calc R U . . .
C3A C 1.1508(2) 0.45623(12) 0.95646(16) 0.0457(8) Uani 1 1 d . U . . .
H3A H 1.213512 0.458995 0.960462 0.055 Uiso 1 1 calc R U . . .
C4A C 1.1189(3) 0.42931(11) 0.99633(15) 0.0466(9) Uani 1 1 d . U . . .
H4A H 1.159363 0.413418 1.028048 0.056 Uiso 1 1 calc R U . . .
C5A C 1.0278(2) 0.42545(11) 0.99012(14) 0.0411(8) Uani 1 1 d . . . . .
H5A H 1.006315 0.406622 1.017860 0.049 Uiso 1 1 calc R U . . .
C6A C 0.9655(2) 0.44859(10) 0.94386(13) 0.0356(7) Uani 1 1 d . . . . .
C7A C 0.8685(2) 0.44193(11) 0.94529(14) 0.0378(7) Uani 1 1 d . . . . .
H7AA H 0.863343 0.448550 0.986698 0.045 Uiso 1 1 calc R U . . .
H7AB H 0.853418 0.408349 0.937187 0.045 Uiso 1 1 calc R U . . .
C8A C 0.7979(2) 0.47097(10) 0.90257(14) 0.0342(6) Uani 1 1 d . . . . .
H8AA H 0.738645 0.464284 0.910507 0.041 Uiso 1 1 calc R U . . .
H8AB H 0.811007 0.504721 0.910889 0.041 Uiso 1 1 calc R U . . .
C9A C 0.79324(19) 0.46153(9) 0.83716(13) 0.0307(6) Uani 1 1 d . . . . .
C10A C 0.7203(2) 0.43848(10) 0.80002(15) 0.0350(6) Uani 1 1 d . . . . .
H10C H 0.672474 0.427949 0.816302 0.042 Uiso 1 1 calc R U . . .
C11A C 0.7166(2) 0.43075(10) 0.73995(15) 0.0380(7) Uani 1 1 d . . . . .
H11A H 0.666678 0.414850 0.715422 0.046 Uiso 1 1 calc R U . . .
C12A C 0.7859(2) 0.44618(10) 0.71538(14) 0.0350(6) Uani 1 1 d . . . . .
H12A H 0.783382 0.440977 0.674097 0.042 Uiso 1 1 calc R U . . .
C13A C 0.85886(19) 0.46930(10) 0.75174(13) 0.0312(6) Uani 1 1 d . . . . .
H13A H 0.906436 0.479824 0.735186 0.037 Uiso 1 1 calc R U . . .
C14A C 0.86264(18) 0.47717(9) 0.81256(12) 0.0277(5) Uani 1 1 d . . . . .
C15A C 0.93930(18) 0.50301(10) 0.85169(12) 0.0294(6) Uani 1 1 d . . . . .
C16A C 0.95664(18) 0.54783(10) 0.84108(13) 0.0316(6) Uani 1 1 d . . . . .
H16A H 1.007737 0.561787 0.866970 0.038 Uiso 1 1 calc R U . . .
C17A C 0.90214(19) 0.57823(10) 0.79156(13) 0.0325(6) Uani 1 1 d . . . . .
H17A H 0.851125 0.559811 0.767833 0.039 Uiso 1 1 calc R U . . .
H17C H 0.939906 0.588030 0.764315 0.039 Uiso 1 1 calc R U . . .
C18A C 0.8670(2) 0.62152(10) 0.81708(14) 0.0346(6) Uani 1 1 d . . . . .
H18C H 0.830399 0.611683 0.845067 0.041 Uiso 1 1 calc R U . . .
H18D H 0.918070 0.640267 0.840062 0.041 Uiso 1 1 calc R U . . .
C19A C 0.7579(3) 0.68687(12) 0.79309(17) 0.0466(8) Uani 1 1 d . . . . .
H19A H 0.719513 0.704615 0.760096 0.070 Uiso 1 1 calc R U . . .
H19B H 0.798889 0.708485 0.819608 0.070 Uiso 1 1 calc R U . . .
H19C H 0.720572 0.670740 0.815969 0.070 Uiso 1 1 calc R U . . .
C20A C 0.8645(2) 0.67474(14) 0.7303(2) 0.0529(10) Uani 1 1 d . . . . .
H20A H 0.892069 0.650772 0.709795 0.079 Uiso 1 1 calc R U . . .
H20B H 0.911564 0.693978 0.755790 0.079 Uiso 1 1 calc R U . . .
H20C H 0.825360 0.694810 0.700349 0.079 Uiso 1 1 calc R U . . .
O1B O 0.30311(13) 0.57256(7) 0.72197(11) 0.0370(5) Uani 1 1 d . . . . .
O2B O 0.29471(13) 0.63089(7) 0.58802(10) 0.0364(5) Uani 1 1 d . . . . .
O3B O 0.70493(14) 0.62638(7) 0.65631(10) 0.0360(5) Uani 1 1 d . . . . .
O4B O 0.29355(14) 0.75819(7) 0.58362(9) 0.0353(5) Uani 1 1 d . . . . .
O5B O 0.70442(13) 0.75255(7) 0.66099(10) 0.0347(5) Uani 1 1 d . . . . .
O6B O 0.70536(13) 0.81718(7) 0.78562(9) 0.0324(4) Uani 1 1 d . . . . .
N1B N 0.41698(16) 0.53196(8) 0.78585(12) 0.0342(5) Uani 1 1 d . . . . .
N2B N 0.42031(16) 0.53851(8) 0.69015(13) 0.0348(5) Uani 1 1 d . . . . .
N3B N 0.41634(17) 0.58179(8) 0.59843(12) 0.0348(5) Uani 1 1 d . . . . .
N4B N 0.57896(17) 0.57971(8) 0.62624(12) 0.0359(6) Uani 1 1 d . . . . .
N5B N 0.58332(16) 0.64792(8) 0.58047(12) 0.0329(5) Uani 1 1 d . . . . .
N6B N 0.41912(16) 0.64997(8) 0.55234(12) 0.0333(5) Uani 1 1 d . . . . .
N7B N 0.41975(16) 0.73496(8) 0.55247(11) 0.0305(5) Uani 1 1 d . . . . .
N8B N 0.58305(16) 0.73273(8) 0.58361(11) 0.0328(5) Uani 1 1 d . . . . .
N9B N 0.58515(16) 0.80282(8) 0.62616(11) 0.0290(5) Uani 1 1 d . . . . .
N10B N 0.42135(16) 0.80368(8) 0.59820(11) 0.0302(5) Uani 1 1 d . . . . .
N11B N 0.58236(16) 0.84620(8) 0.71629(10) 0.0281(5) Uani 1 1 d . . . . .
N12B N 0.58192(15) 0.84875(8) 0.81274(10) 0.0276(5) Uani 1 1 d . . . . .
C1B C 0.3846(2) 0.53830(10) 0.83934(15) 0.0359(7) Uani 1 1 d . . . . .
H1BA H 0.400245 0.510176 0.865160 0.043 Uiso 1 1 calc R U . . .
H1BB H 0.318423 0.540806 0.827756 0.043 Uiso 1 1 calc R U . . .
C2B C 0.50119(19) 0.51015(9) 0.78389(15) 0.0352(7) Uani 1 1 d . . . . .
H2B H 0.506403 0.477623 0.800916 0.042 Uiso 1 1 calc R U . . .
C3B C 0.37340(18) 0.55031(9) 0.73174(14) 0.0321(6) Uani 1 1 d . . . . .
C4B C 0.3814(2) 0.54325(10) 0.62650(15) 0.0367(7) Uani 1 1 d . . . . .
H4BA H 0.391537 0.513701 0.606319 0.044 Uiso 1 1 calc R U . . .
H4BB H 0.315810 0.547406 0.620117 0.044 Uiso 1 1 calc R U . . .
C5B C 0.36930(19) 0.62200(10) 0.58047(13) 0.0323(6) Uani 1 1 d . . . . .
C6B C 0.4982(2) 0.57932(10) 0.57811(14) 0.0347(6) Uani 1 1 d . . . . .
H6B H 0.497556 0.552255 0.550188 0.042 Uiso 1 1 calc R U . . .
C7B C 0.62932(19) 0.61901(10) 0.62437(14) 0.0325(6) Uani 1 1 d . . . . .
C8B C 0.5008(2) 0.62710(10) 0.54604(14) 0.0344(6) Uani 1 1 d . . . . .
H8B H 0.501647 0.622816 0.502904 0.041 Uiso 1 1 calc R U . . .
C9B C 0.3837(2) 0.69266(10) 0.52066(13) 0.0331(6) Uani 1 1 d . . . . .
H9BA H 0.397570 0.692670 0.480686 0.040 Uiso 1 1 calc R U . . .
H9BB H 0.317681 0.692823 0.514285 0.040 Uiso 1 1 calc R U . . .
C10B C 0.6214(2) 0.69117(10) 0.56377(14) 0.0330(6) Uani 1 1 d . . . . .
H10A H 0.686885 0.691101 0.581364 0.040 Uiso 1 1 calc R U . . .
H10B H 0.611677 0.692247 0.519519 0.040 Uiso 1 1 calc R U . . .
C11B C 0.50374(19) 0.75566(10) 0.54786(12) 0.0296(6) Uani 1 1 d . . . . .
H11B H 0.506846 0.759028 0.505007 0.036 Uiso 1 1 calc R U . . .
C12B C 0.37034(19) 0.76446(10) 0.57857(12) 0.0296(6) Uani 1 1 d . . . . .
C13B C 0.63212(19) 0.76171(9) 0.62722(12) 0.0286(5) Uani 1 1 d . . . . .
C14B C 0.50378(19) 0.80415(9) 0.57849(12) 0.0280(5) Uani 1 1 d . . . . .
H14B H 0.504850 0.830497 0.549813 0.034 Uiso 1 1 calc R U . . .
C15B C 0.61938(18) 0.84230(9) 0.66404(12) 0.0286(6) Uani 1 1 d . . . . .
H15A H 0.605942 0.871510 0.640102 0.034 Uiso 1 1 calc R U . . .
H15B H 0.685358 0.839439 0.677600 0.034 Uiso 1 1 calc R U . . .
C16B C 0.63045(18) 0.83507(9) 0.77285(12) 0.0268(5) Uani 1 1 d . . . . .
C17B C 0.49915(17) 0.87183(9) 0.78368(12) 0.0261(5) Uani 1 1 d . . . . .
H17B H 0.496792 0.904566 0.799105 0.031 Uiso 1 1 calc R U . . .
C18B C 0.61415(19) 0.84404(10) 0.87736(12) 0.0294(6) Uani 1 1 d . . . . .
H18A H 0.680359 0.841789 0.887406 0.035 Uiso 1 1 calc R U . . .
H18B H 0.598002 0.872736 0.896784 0.035 Uiso 1 1 calc R U . . .
O6W O 0.9992(4) 0.7572(2) 0.7838(3) 0.0687(16) Uani 0.5 1 d . . P H -1
O9W O 0.9939(6) 0.8849(2) 0.7701(4) 0.085(3) Uani 0.5 1 d . . P I 2
O12W O 0.5029(8) 0.7522(6) 0.3296(6) 0.110(2) Uani 0.3345(15) 1 d . . P D -1

loop_
_atom_site_aniso_label
_atom_site_aniso_U_11
_atom_site_aniso_U_22
_atom_site_aniso_U_33
_atom_site_aniso_U_23
_atom_site_aniso_U_13
_atom_site_aniso_U_12
Cl1 0.0361(12) 0.0504(13) 0.0538(14) 0.0139(11) 0.0170(10) 0.0021(10)
Cl3 0.229(7) 0.146(5) 0.200(6) -0.016(4) 0.126(6) -0.035(4)
Cl2 0.229(7) 0.146(5) 0.200(6) -0.016(4) 0.126(6) -0.035(4)
O3W 0.0524(15) 0.0676(17) 0.0360(12) -0.0323(12) 0.0036(11) -0.0262(13)
O11W 0.072(3) 0.177(7) 0.082(4) -0.050(4) 0.021(3) -0.008(3)
O13W 0.052(2) 0.080(3) 0.059(2) -0.013(2) 0.0040(18) 0.004(2)
O15W 0.052(2) 0.080(3) 0.059(2) -0.013(2) 0.0040(18) 0.004(2)
O4W 0.0220(13) 0.0323(14) 0.0375(15) -0.0202(11) 0.0131(11) -0.0014(10)
O5W 0.0220(13) 0.0323(14) 0.0375(15) -0.0202(11) 0.0131(11) -0.0014(10)
O8W 0.0446(17) 0.089(2) 0.128(3) 0.025(2) 0.0247(19) 0.0054(16)
O14W 0.079(2) 0.094(3) 0.101(3) -0.009(2) 0.045(2) 0.011(2)
O1W 0.0376(12) 0.0414(13) 0.0497(14) 0.0096(10) -0.0022(10) 0.0018(9)
O10W 0.117(3) 0.191(5) 0.097(3) 0.081(3) 0.058(3) 0.088(4)
O7W 0.091(3) 0.193(6) 0.115(4) -0.052(4) 0.022(3) 0.029(3)
O2W 0.065(2) 0.073(2) 0.111(3) -0.009(2) 0.044(2) 0.0179(17)
N1A 0.0302(12) 0.0274(12) 0.0417(14) 0.0031(10) -0.0006(10) -0.0018(9)
C1A 0.0335(14) 0.0285(13) 0.0302(14) -0.0098(11) -0.0011(11) 0.0101(11)
C2A 0.0353(15) 0.0308(14) 0.0410(16) -0.0107(12) -0.0050(13) 0.0071(12)
C3A 0.0336(16) 0.0364(16) 0.055(2) -0.0223(15) -0.0121(14) 0.0104(12)
C4A 0.059(2) 0.0318(15) 0.0364(16) -0.0086(13) -0.0137(15) 0.0137(14)
C5A 0.058(2) 0.0291(14) 0.0293(14) -0.0071(11) -0.0023(14) 0.0154(13)
C6A 0.0493(17) 0.0264(13) 0.0267(13) -0.0078(11) 0.0003(12) 0.0130(12)
C7A 0.0508(18) 0.0317(15) 0.0326(15) -0.0003(12) 0.0130(13) 0.0127(13)
C8A 0.0382(15) 0.0254(13) 0.0414(16) 0.0001(11) 0.0143(13) 0.0095(11)
C9A 0.0327(14) 0.0209(12) 0.0366(15) 0.0016(10) 0.0048(11) 0.0098(10)
C10A 0.0318(14) 0.0208(12) 0.0504(18) 0.0022(12) 0.0058(13) 0.0047(10)
C11A 0.0354(15) 0.0238(13) 0.0466(17) -0.0036(12) -0.0062(13) 0.0046(11)
C12A 0.0369(15) 0.0282(14) 0.0333(14) -0.0048(11) -0.0042(12) 0.0096(11)
C13A 0.0315(14) 0.0273(13) 0.0319(14) -0.0013(11) 0.0019(11) 0.0086(11)
C14A 0.0264(13) 0.0236(12) 0.0299(13) -0.0007(10) 0.0001(10) 0.0084(10)
C15A 0.0262(13) 0.0306(13) 0.0296(13) -0.0045(11) 0.0032(11) 0.0069(10)
C16A 0.0231(12) 0.0333(14) 0.0363(14) -0.0037(11) 0.0032(11) 0.0036(10)
C17A 0.0266(13) 0.0347(14) 0.0352(15) 0.0023(11) 0.0055(11) 0.0012(11)
C18A 0.0291(14) 0.0294(14) 0.0388(15) 0.0007(12) -0.0044(12) -0.0001(11)
C19A 0.051(2) 0.0324(16) 0.0486(19) -0.0037(13) -0.0025(16) 0.0109(14)
C20A 0.0330(17) 0.0476(19) 0.073(3) 0.0257(18) 0.0029(16) -0.0063(14)
O1B 0.0244(10) 0.0301(10) 0.0553(13) 0.0035(9) 0.0075(9) 0.0016(8)
O2B 0.0283(10) 0.0344(11) 0.0435(12) -0.0005(9) 0.0029(9) -0.0014(8)
O3B 0.0322(11) 0.0334(11) 0.0409(11) -0.0054(9) 0.0057(9) -0.0027(8)
O4B 0.0304(10) 0.0374(11) 0.0360(11) -0.0045(8) 0.0039(8) -0.0043(8)
O5B 0.0307(10) 0.0313(10) 0.0384(11) 0.0001(8) 0.0013(9) 0.0014(8)
O6B 0.0308(10) 0.0299(10) 0.0342(10) 0.0017(8) 0.0033(8) 0.0050(8)
N1B 0.0268(12) 0.0242(11) 0.0510(15) 0.0042(10) 0.0084(11) 0.0000(9)
N2B 0.0262(12) 0.0261(11) 0.0514(15) 0.0007(10) 0.0078(11) -0.0015(9)
N3B 0.0329(13) 0.0270(11) 0.0435(14) -0.0051(10) 0.0070(11) -0.0009(9)
N4B 0.0315(12) 0.0249(11) 0.0481(15) -0.0060(10) 0.0034(11) -0.0018(9)
N5B 0.0310(12) 0.0276(12) 0.0397(13) -0.0059(10) 0.0077(10) -0.0016(9)
N6B 0.0307(12) 0.0275(12) 0.0392(13) -0.0063(10) 0.0039(10) -0.0020(9)
N7B 0.0312(12) 0.0277(11) 0.0306(12) -0.0009(9) 0.0036(9) -0.0024(9)
N8B 0.0320(12) 0.0291(12) 0.0347(13) -0.0041(10) 0.0031(10) 0.0021(9)
N9B 0.0308(12) 0.0247(11) 0.0283(11) 0.0003(9) 0.0009(9) -0.0005(9)
N10B 0.0314(12) 0.0276(11) 0.0298(12) -0.0027(9) 0.0039(9) -0.0025(9)
N11B 0.0301(11) 0.0244(11) 0.0282(11) 0.0013(9) 0.0038(9) 0.0015(9)
N12B 0.0297(11) 0.0231(10) 0.0271(11) 0.0006(8) 0.0013(9) 0.0029(8)
C1B 0.0329(15) 0.0235(13) 0.0516(18) 0.0053(12) 0.0109(13) -0.0040(11)
C2B 0.0291(14) 0.0179(12) 0.0573(19) 0.0017(12) 0.0081(13) 0.0006(10)
C3B 0.0250(13) 0.0188(12) 0.0514(17) 0.0009(11) 0.0068(12) -0.0046(10)
C4B 0.0316(14) 0.0244(13) 0.0510(18) -0.0075(12) 0.0039(13) -0.0059(11)
C5B 0.0317(14) 0.0284(13) 0.0334(14) -0.0099(11) 0.0010(11) -0.0033(11)
C6B 0.0334(15) 0.0282(14) 0.0415(16) -0.0127(12) 0.0069(12) -0.0019(11)
C7B 0.0316(14) 0.0273(13) 0.0396(15) -0.0095(11) 0.0108(12) -0.0016(11)
C8B 0.0352(15) 0.0314(14) 0.0358(15) -0.0117(12) 0.0068(12) -0.0020(11)
C9B 0.0339(15) 0.0318(14) 0.0296(14) -0.0039(11) -0.0002(11) -0.0025(11)
C10B 0.0331(14) 0.0293(14) 0.0386(15) -0.0046(11) 0.0123(12) -0.0017(11)
C11B 0.0333(14) 0.0287(13) 0.0259(13) -0.0009(10) 0.0053(11) -0.0013(11)
C12B 0.0311(14) 0.0308(13) 0.0243(12) 0.0023(10) 0.0015(11) -0.0010(11)
C13B 0.0309(14) 0.0268(13) 0.0279(13) 0.0019(10) 0.0066(11) -0.0028(10)
C14B 0.0320(14) 0.0256(13) 0.0246(12) 0.0031(10) 0.0031(10) 0.0001(10)
C15B 0.0299(13) 0.0235(12) 0.0317(14) 0.0008(10) 0.0061(11) -0.0039(10)
C16B 0.0309(14) 0.0166(11) 0.0306(13) -0.0001(9) 0.0027(11) -0.0012(9)
C17B 0.0278(13) 0.0166(11) 0.0311(14) -0.0017(9) 0.0018(10) 0.0002(9)
C18B 0.0303(13) 0.0267(13) 0.0280(13) -0.0042(10) 0.0005(11) -0.0039(10)
O6W 0.072(4) 0.063(4) 0.071(4) 0.002(3) 0.017(3) 0.004(3)
O9W 0.064(4) 0.070(4) 0.120(9) -0.015(4) 0.023(5) -0.002(4)
O12W 0.072(3) 0.177(7) 0.082(4) -0.050(4) 0.021(3) -0.008(3)

loop_
_atom_type_symbol
_atom_type_description
_atom_type_scat_dispersion_real
_atom_type_scat_dispersion_imag
_atom_type_scat_source
C C 0.0181 0.0091 'International Tables Vol C Tables 4.2.6.8 and 6.1.1.4'
H H 0.0000 0.0000 'International Tables Vol C Tables 4.2.6.8 and 6.1.1.4'
Cl Cl 0.3639 0.7018 'International Tables Vol C Tables 4.2.6.8 and 6.1.1.4'
N N 0.0311 0.0180 'International Tables Vol C Tables 4.2.6.8 and 6.1.1.4'
O O 0.0492 0.0322 'International Tables Vol C Tables 4.2.6.8 and 6.1.1.4'

loop_
_geom_angle_atom_site_label_1
_geom_angle_atom_site_label_2
_geom_angle_atom_site_label_3
_geom_angle
_geom_angle_site_symmetry_1
_geom_angle_site_symmetry_3
_geom_angle_publ_flag
H3WA O3W H3WB 109.6 . . ?
H4WA O4W H4WB 104.7 . . ?
H5WA O5W H5WB 104.5 . . ?
H1WA O1W H1WB 104.4 . . ?
H2WA O2W H2WB 104.6 . . ?
C18A N1A H1A 107.3 . . ?
C19A N1A H1A 107.3 . . ?
C19A N1A C18A 111.2(3) . . ?
C20A N1A H1A 107.3 . . ?
C20A N1A C18A 112.8(2) . . ?
C20A N1A C19A 110.7(3) . . ?
C2A C1A C6A 118.9(3) . . ?
C2A C1A C15A 117.1(3) . . ?
C6A C1A C15A 124.0(3) . . ?
C1A C2A H2A 119.5 . . ?
C1A C2A C3A 121.0(3) . . ?
C3A C2A H2A 119.5 . . ?
C2A C3A H3A 120.0 . . ?
C4A C3A C2A 120.0(3) . . ?
C4A C3A H3A 120.0 . . ?
C3A C4A H4A 120.2 . . ?
C3A C4A C5A 119.6(3) . . ?
C5A C4A H4A 120.2 . . ?
C4A C5A H5A 119.0 . . ?
C4A C5A C6A 122.0(3) . . ?
C6A C5A H5A 119.0 . . ?
C1A C6A C5A 118.5(3) . . ?
C1A C6A C7A 126.7(3) . . ?
C5A C6A C7A 114.8(3) . . ?
C6A C7A H7AA 107.8 . . ?
C6A C7A H7AB 107.8 . . ?
C6A C7A C8A 118.2(3) . . ?
H7AA C7A H7AB 107.1 . . ?
C8A C7A H7AA 107.8 . . ?
C8A C7A H7AB 107.8 . . ?
C7A C8A H8AA 108.8 . . ?
C7A C8A H8AB 108.8 . . ?
H8AA C8A H8AB 107.7 . . ?
C9A C8A C7A 113.6(2) . . ?
C9A C8A H8AA 108.8 . . ?
C9A C8A H8AB 108.8 . . ?
C10A C9A C8A 121.9(3) . . ?
C14A C9A C8A 119.2(3) . . ?
C14A C9A C10A 118.9(3) . . ?
C9A C10A H10C 119.5 . . ?
C11A C10A C9A 121.1(3) . . ?
C11A C10A H10C 119.5 . . ?
C10A C11A H11A 119.9 . . ?
C10A C11A C12A 120.1(3) . . ?
C12A C11A H11A 119.9 . . ?
C11A C12A H12A 120.3 . . ?
C11A C12A C13A 119.5(3) . . ?
C13A C12A H12A 120.3 . . ?
C12A C13A H13A 119.8 . . ?
C12A C13A C14A 120.4(3) . . ?
C14A C13A H13A 119.8 . . ?
C9A C14A C13A 120.0(3) . . ?
C9A C14A C15A 119.0(2) . . ?
C13A C14A C15A 121.0(3) . . ?
C14A C15A C1A 117.4(2) . . ?
C16A C15A C1A 121.0(3) . . ?
C16A C15A C14A 121.6(3) . . ?
C15A C16A H16A 117.1 . . ?
C15A C16A C17A 125.8(3) . . ?
C17A C16A H16A 117.1 . . ?
C16A C17A H17A 109.4 . . ?
C16A C17A H17C 109.4 . . ?
C16A C17A C18A 111.1(2) . . ?
H17A C17A H17C 108.0 . . ?
C18A C17A H17A 109.4 . . ?
C18A C17A H17C 109.4 . . ?
N1A C18A C17A 111.4(2) . . ?
N1A C18A H18C 109.4 . . ?
N1A C18A H18D 109.4 . . ?
C17A C18A H18C 109.4 . . ?
C17A C18A H18D 109.4 . . ?
H18C C18A H18D 108.0 . . ?
N1A C19A H19A 109.5 . . ?
N1A C19A H19B 109.5 . . ?
N1A C19A H19C 109.5 . . ?
H19A C19A H19B 109.5 . . ?
H19A C19A H19C 109.5 . . ?
H19B C19A H19C 109.5 . . ?
N1A C20A H20A 109.5 . . ?
N1A C20A H20B 109.5 . . ?
N1A C20A H20C 109.5 . . ?
H20A C20A H20B 109.5 . . ?
H20A C20A H20C 109.5 . . ?
H20B C20A H20C 109.5 . . ?
C1B N1B C2B 125.1(3) . . ?
C3B N1B C1B 122.1(2) . . ?
C3B N1B C2B 112.5(3) . . ?
C3B N2B C2B 112.0(3) . 2_656 ?
C3B N2B C4B 121.4(2) . . ?
C4B N2B C2B 124.5(3) . 2_656 ?
C4B N3B C6B 123.7(2) . . ?
C5B N3B C4B 123.1(3) . . ?
C5B N3B C6B 112.5(3) . . ?
C6B N4B C1B 123.7(2) . 2_656 ?
C7B N4B C1B 122.2(3) . 2_656 ?
C7B N4B C6B 111.7(3) . . ?
C7B N5B C8B 112.8(2) . . ?
C7B N5B C10B 122.5(2) . . ?
C8B N5B C10B 123.9(3) . . ?
C5B N6B C8B 112.5(2) . . ?
C5B N6B C9B 122.5(3) . . ?
C8B N6B C9B 123.6(3) . . ?
C11B N7B C9B 122.8(2) . . ?
C12B N7B C9B 123.2(2) . . ?
C12B N7B C11B 112.5(2) . . ?
C10B N8B C11B 122.8(2) . . ?
C13B N8B C10B 121.8(2) . . ?
C13B N8B C11B 112.4(2) . . ?
C13B N9B C14B 113.0(2) . . ?
C13B N9B C15B 122.7(2) . . ?
C15B N9B C14B 123.9(2) . . ?
C12B N10B C14B 112.3(2) . . ?
C12B N10B C18B 122.3(2) . 2_656 ?
C18B N10B C14B 123.9(2) 2_656 . ?
C15B N11B C17B 123.4(2) . 2_656 ?
C16B N11B C15B 122.5(2) . . ?
C16B N11B C17B 112.7(2) . 2_656 ?
C16B N12B C17B 112.5(2) . . ?
C16B N12B C18B 123.3(2) . . ?
C17B N12B C18B 124.0(2) . . ?
N1B C1B N4B 113.4(2) . 2_656 ?
N1B C1B H1BA 108.9 . . ?
N1B C1B H1BB 108.9 . . ?
N4B C1B H1BA 108.9 2_656 . ?
N4B C1B H1BB 108.9 2_656 . ?
H1BA C1B H1BB 107.7 . . ?
N1B C2B N2B 114.2(2) . 2_656 ?
N1B C2B C2B 103.1(3) . 2_656 ?
N1B C2B H2B 111.9 . . ?
N2B C2B C2B 103.2(3) 2_656 2_656 ?
N2B C2B H2B 111.9 2_656 . ?
C2B C2B H2B 111.9 2_656 . ?
O1B C3B N1B 125.6(3) . . ?
O1B C3B N2B 126.1(3) . . ?
N1B C3B N2B 108.3(2) . . ?
N2B C4B H4BA 108.6 . . ?
N2B C4B H4BB 108.6 . . ?
N3B C4B N2B 114.5(2) . . ?
N3B C4B H4BA 108.6 . . ?
N3B C4B H4BB 108.6 . . ?
H4BA C4B H4BB 107.6 . . ?
O2B C5B N3B 125.2(3) . . ?
O2B C5B N6B 126.5(3) . . ?
N3B C5B N6B 108.3(3) . . ?
N3B C6B N4B 114.0(3) . . ?
N3B C6B H6B 111.6 . . ?
N3B C6B C8B 103.6(2) . . ?
N4B C6B H6B 111.6 . . ?
N4B C6B C8B 103.9(2) . . ?
C8B C6B H6B 111.6 . . ?
O3B C7B N4B 125.5(3) . . ?
O3B C7B N5B 125.8(3) . . ?
N5B C7B N4B 108.7(3) . . ?
N5B C8B N6B 115.3(2) . . ?
N5B C8B C6B 102.7(2) . . ?
N5B C8B H8B 111.8 . . ?
N6B C8B C6B 102.9(2) . . ?
N6B C8B H8B 111.8 . . ?
C6B C8B H8B 111.8 . . ?
N6B C9B H9BA 109.0 . . ?
N6B C9B H9BB 109.0 . . ?
N7B C9B N6B 113.1(2) . . ?
N7B C9B H9BA 109.0 . . ?
N7B C9B H9BB 109.0 . . ?
H9BA C9B H9BB 107.8 . . ?
N5B C10B H10A 109.0 . . ?
N5B C10B H10B 109.0 . . ?
N8B C10B N5B 112.9(2) . . ?
N8B C10B H10A 109.0 . . ?
N8B C10B H10B 109.0 . . ?
H10A C10B H10B 107.8 . . ?
N7B C11B N8B 114.8(2) . . ?
N7B C11B H11B 111.5 . . ?
N7B C11B C14B 103.4(2) . . ?
N8B C11B H11B 111.5 . . ?
N8B C11B C14B 103.6(2) . . ?
C14B C11B H11B 111.5 . . ?
O4B C12B N7B 127.1(3) . . ?
O4B C12B N10B 124.9(3) . . ?
N7B C12B N10B 108.0(2) . . ?
O5B C13B N8B 126.2(3) . . ?
O5B C13B N9B 126.0(3) . . ?
N9B C13B N8B 107.7(2) . . ?
N9B C14B C11B 103.0(2) . . ?
N9B C14B H14B 111.6 . . ?
N10B C14B N9B 115.2(2) . . ?
N10B C14B C11B 103.3(2) . . ?
N10B C14B H14B 111.6 . . ?
C11B C14B H14B 111.6 . . ?
N9B C15B N11B 113.5(2) . . ?
N9B C15B H15A 108.9 . . ?
N9B C15B H15B 108.9 . . ?
N11B C15B H15A 108.9 . . ?
N11B C15B H15B 108.9 . . ?
H15A C15B H15B 107.7 . . ?
O6B C16B N11B 125.7(3) . . ?
O6B C16B N12B 126.1(3) . . ?
N11B C16B N12B 108.1(2) . . ?
N11B C17B C17B 102.9(2) 2_656 2_656 ?
N11B C17B H17B 111.3 2_656 . ?
N12B C17B N11B 115.9(2) . 2_656 ?
N12B C17B C17B 103.6(2) . 2_656 ?
N12B C17B H17B 111.3 . . ?
C17B C17B H17B 111.3 2_656 . ?
N10B C18B N12B 113.7(2) 2_656 . ?
N10B C18B H18A 108.8 2_656 . ?
N10B C18B H18B 108.8 2_656 . ?
N12B C18B H18A 108.8 . . ?
N12B C18B H18B 108.8 . . ?
H18A C18B H18B 107.7 . . ?

loop_
_geom_bond_atom_site_label_1
_geom_bond_atom_site_label_2
_geom_bond_distance
_geom_bond_site_symmetry_2
_geom_bond_publ_flag
O3W H3WA 0.8690 . ?
O3W H3WB 0.8694 . ?
O4W H4WA 0.8689 . ?
O4W H4WB 0.8701 . ?
O5W H5WA 0.8700 . ?
O5W H5WB 0.8700 . ?
O1W H1WA 0.8677 . ?
O1W H1WB 0.8734 . ?
O2W H2WA 0.8690 . ?
O2W H2WB 0.8701 . ?
N1A H1A 1.0000 . ?
N1A C18A 1.505(4) . ?
N1A C19A 1.494(4) . ?
N1A C20A 1.489(4) . ?
C1A C2A 1.397(4) . ?
C1A C6A 1.406(5) . ?
C1A C15A 1.506(4) . ?
C2A H2A 0.9500 . ?
C2A C3A 1.404(4) . ?
C3A H3A 0.9500 . ?
C3A C4A 1.371(6) . ?
C4A H4A 0.9500 . ?
C4A C5A 1.377(5) . ?
C5A H5A 0.9500 . ?
C5A C6A 1.409(4) . ?
C6A C7A 1.512(5) . ?
C7A H7AA 0.9900 . ?
C7A H7AB 0.9900 . ?
C7A C8A 1.519(4) . ?
C8A H8AA 0.9900 . ?
C8A H8AB 0.9900 . ?
C8A C9A 1.509(4) . ?
C9A C10A 1.397(4) . ?
C9A C14A 1.395(4) . ?
C10A H10C 0.9500 . ?
C10A C11A 1.383(5) . ?
C11A H11A 0.9500 . ?
C11A C12A 1.390(5) . ?
C12A H12A 0.9500 . ?
C12A C13A 1.391(4) . ?
C13A H13A 0.9500 . ?
C13A C14A 1.400(4) . ?
C14A C15A 1.491(4) . ?
C15A C16A 1.337(4) . ?
C16A H16A 0.9500 . ?
C16A C17A 1.510(4) . ?
C17A H17A 0.9900 . ?
C17A H17C 0.9900 . ?
C17A C18A 1.518(4) . ?
C18A H18C 0.9900 . ?
C18A H18D 0.9900 . ?
C19A H19A 0.9800 . ?
C19A H19B 0.9800 . ?
C19A H19C 0.9800 . ?
C20A H20A 0.9800 . ?
C20A H20B 0.9800 . ?
C20A H20C 0.9800 . ?
O1B C3B 1.225(3) . ?
O2B C5B 1.227(4) . ?
O3B C7B 1.233(4) . ?
O4B C12B 1.227(4) . ?
O5B C13B 1.220(3) . ?
O6B C16B 1.228(3) . ?
N1B C1B 1.442(4) . ?
N1B C2B 1.446(4) . ?
N1B C3B 1.364(4) . ?
N2B C2B 1.454(4) 2_656 ?
N2B C3B 1.369(4) . ?
N2B C4B 1.445(4) . ?
N3B C4B 1.440(4) . ?
N3B C5B 1.363(4) . ?
N3B C6B 1.445(4) . ?
N4B C1B 1.453(4) 2_656 ?
N4B C6B 1.449(4) . ?
N4B C7B 1.366(4) . ?
N5B C7B 1.359(4) . ?
N5B C8B 1.449(4) . ?
N5B C10B 1.453(4) . ?
N6B C5B 1.369(4) . ?
N6B C8B 1.452(4) . ?
N6B C9B 1.452(4) . ?
N7B C9B 1.446(4) . ?
N7B C11B 1.446(4) . ?
N7B C12B 1.364(4) . ?
N8B C10B 1.443(4) . ?
N8B C11B 1.450(4) . ?
N8B C13B 1.373(4) . ?
N9B C13B 1.372(4) . ?
N9B C14B 1.450(3) . ?
N9B C15B 1.440(3) . ?
N10B C12B 1.376(4) . ?
N10B C14B 1.444(4) . ?
N10B C18B 1.442(4) 2_656 ?
N11B C15B 1.450(4) . ?
N11B C16B 1.366(3) . ?
N11B C17B 1.450(3) 2_656 ?
N12B C16B 1.369(4) . ?
N12B C17B 1.444(3) . ?
N12B C18B 1.451(3) . ?
C1B H1BA 0.9900 . ?
C1B H1BB 0.9900 . ?
C2B C2B 1.546(7) 2_656 ?
C2B H2B 1.0000 . ?
C4B H4BA 0.9900 . ?
C4B H4BB 0.9900 . ?
C6B H6B 1.0000 . ?
C6B C8B 1.550(4) . ?
C8B H8B 1.0000 . ?
C9B H9BA 0.9900 . ?
C9B H9BB 0.9900 . ?
C10B H10A 0.9900 . ?
C10B H10B 0.9900 . ?
C11B H11B 1.0000 . ?
C11B C14B 1.548(4) . ?
C14B H14B 1.0000 . ?
C15B H15A 0.9900 . ?
C15B H15B 0.9900 . ?
C17B C17B 1.551(5) 2_656 ?
C17B H17B 1.0000 . ?
C18B H18A 0.9900 . ?
C18B H18B 0.9900 . ?
O9W O9W 0.984(15) 2_756 ?

loop_
_geom_hbond_atom_site_label_D
_geom_hbond_atom_site_label_H
_geom_hbond_atom_site_label_A
_geom_hbond_distance_DH
_geom_hbond_distance_HA
_geom_hbond_distance_DA
_geom_hbond_angle_DHA
_geom_hbond_site_symmetry_A
_geom_hbond_publ_flag
O1W H1WA O4B 0.87 1.94 2.782(3) 164.6 . yes
O1W H1WB O2B 0.87 2.01 2.828(3) 156.3 . yes
O2W H2WA Cl3^c 0.87 1.89 2.714(10) 157.0 7_666 yes
O2W H2WB O3B 0.87 1.96 2.821(4) 171.6 . yes
N1A H1A O1B 1.00 2.24 2.890(3) 121.7 2_656 yes
N1A H1A O3B 1.00 1.95 2.778(3) 137.9 . yes

loop_
_geom_torsion_atom_site_label_1
_geom_torsion_atom_site_label_2
_geom_torsion_atom_site_label_3
_geom_torsion_atom_site_label_4
_geom_torsion
_geom_torsion_site_symmetry_1
_geom_torsion_site_symmetry_2
_geom_torsion_site_symmetry_3
_geom_torsion_site_symmetry_4
_geom_torsion_publ_flag
C1A C2A C3A C4A 0.2(4) . . . . ?
C1A C6A C7A C8A -6.0(4) . . . . ?
C1A C15A C16A C17A -179.4(3) . . . . ?
C2A C1A C6A C5A 0.2(4) . . . . ?
C2A C1A C6A C7A 177.8(3) . . . . ?
C2A C1A C15A C14A 131.8(3) . . . . ?
C2A C1A C15A C16A -46.8(4) . . . . ?
C2A C3A C4A C5A 0.1(5) . . . . ?
C3A C4A C5A C6A -0.2(5) . . . . ?
C4A C5A C6A C1A 0.1(4) . . . . ?
C4A C5A C6A C7A -177.7(3) . . . . ?
C5A C6A C7A C8A 171.6(3) . . . . ?
C6A C1A C2A C3A -0.4(4) . . . . ?
C6A C1A C15A C14A -48.1(4) . . . . ?
C6A C1A C15A C16A 133.3(3) . . . . ?
C6A C7A C8A C9A 62.1(4) . . . . ?
C7A C8A C9A C10A 110.3(3) . . . . ?
C7A C8A C9A C14A -71.2(3) . . . . ?
C8A C9A C10A C11A 179.1(2) . . . . ?
C8A C9A C14A C13A -179.1(2) . . . . ?
C8A C9A C14A C15A -0.3(4) . . . . ?
C9A C10A C11A C12A -0.4(4) . . . . ?
C9A C14A C15A C1A 65.2(3) . . . . ?
C9A C14A C15A C16A -116.3(3) . . . . ?
C10A C9A C14A C13A -0.6(4) . . . . ?
C10A C9A C14A C15A 178.3(2) . . . . ?
C10A C11A C12A C13A 0.2(4) . . . . ?
C11A C12A C13A C14A -0.2(4) . . . . ?
C12A C13A C14A C9A 0.4(4) . . . . ?
C12A C13A C14A C15A -178.4(2) . . . . ?
C13A C14A C15A C1A -116.0(3) . . . . ?
C13A C14A C15A C16A 62.6(4) . . . . ?
C14A C9A C10A C11A 0.6(4) . . . . ?
C14A C15A C16A C17A 2.1(4) . . . . ?
C15A C1A C2A C3A 179.7(3) . . . . ?
C15A C1A C6A C5A -179.8(2) . . . . ?
C15A C1A C6A C7A -2.3(4) . . . . ?
C15A C16A C17A C18A 120.9(3) . . . . ?
C16A C17A C18A N1A -178.7(2) . . . . ?
C19A N1A C18A C17A 165.7(3) . . . . ?
C20A N1A C18A C17A -69.3(3) . . . . ?
N3B C6B C8B N5B 119.6(2) . . . . ?
N3B C6B C8B N6B -0.4(3) . . . . ?
N4B C6B C8B N5B 0.3(3) . . . . ?
N4B C6B C8B N6B -119.8(2) . . . . ?
N7B C11B C14B N9B 122.2(2) . . . . ?
N7B C11B C14B N10B 2.0(3) . . . . ?
N8B C11B C14B N9B 2.1(3) . . . . ?
N8B C11B C14B N10B -118.1(2) . . . . ?
C1B N1B C2B N2B -72.0(4) . . . 2_656 ?
C1B N1B C2B C2B 176.9(2) . . . 2_656 ?
C1B N1B C3B O1B -1.8(4) . . . . ?
C1B N1B C3B N2B 179.8(2) . . . . ?
C1B N4B C6B N3B 81.7(3) 2_656 . . . ?
C1B N4B C6B C8B -166.3(3) 2_656 . . . ?
C1B N4B C7B O3B -9.7(5) 2_656 . . . ?
C1B N4B C7B N5B 168.7(3) 2_656 . . . ?
C2B N1B C1B N4B 82.8(3) . . . 2_656 ?
C2B N1B C3B O1B -176.3(3) . . . . ?
C2B N1B C3B N2B 5.3(3) . . . . ?
C2B N2B C3B O1B -177.4(3) 2_656 . . . ?
C2B N2B C3B N1B 1.0(3) 2_656 . . . ?
C2B N2B C4B N3B -90.6(3) 2_656 . . . ?
C3B N1B C1B N4B -91.0(3) . . . 2_656 ?
C3B N1B C2B N2B 102.4(3) . . . 2_656 ?
C3B N1B C2B C2B -8.8(3) . . . 2_656 ?
C3B N2B C4B N3B 106.8(3) . . . . ?
C4B N2B C3B O1B -12.8(4) . . . . ?
C4B N2B C3B N1B 165.6(2) . . . . ?
C4B N3B C5B O2B 3.1(5) . . . . ?
C4B N3B C5B N6B -176.3(3) . . . . ?
C4B N3B C6B N4B -73.4(3) . . . . ?
C4B N3B C6B C8B 174.5(3) . . . . ?
C5B N3B C4B N2B -106.6(3) . . . . ?
C5B N3B C6B N4B 115.4(3) . . . . ?
C5B N3B C6B C8B 3.3(3) . . . . ?
C5B N6B C8B N5B -113.5(3) . . . . ?
C5B N6B C8B C6B -2.6(3) . . . . ?
C5B N6B C9B N7B 106.9(3) . . . . ?
C6B N3B C4B N2B 83.2(3) . . . . ?
C6B N3B C5B O2B 174.3(3) . . . . ?
C6B N3B C5B N6B -5.0(3) . . . . ?
C6B N4B C7B O3B -172.9(3) . . . . ?
C6B N4B C7B N5B 5.4(3) . . . . ?
C7B N4B C6B N3B -115.4(3) . . . . ?
C7B N4B C6B C8B -3.4(3) . . . . ?
C7B N5B C8B N6B 114.1(3) . . . . ?
C7B N5B C8B C6B 3.0(3) . . . . ?
C7B N5B C10B N8B -107.4(3) . . . . ?
C8B N5B C7B O3B 173.0(3) . . . . ?
C8B N5B C7B N4B -5.3(3) . . . . ?
C8B N5B C10B N8B 83.9(3) . . . . ?
C8B N6B C5B O2B -174.6(3) . . . . ?
C8B N6B C5B N3B 4.8(3) . . . . ?
C8B N6B C9B N7B -87.8(3) . . . . ?
C9B N6B C5B O2B -7.8(4) . . . . ?
C9B N6B C5B N3B 171.6(2) . . . . ?
C9B N6B C8B N5B 79.9(3) . . . . ?
C9B N6B C8B C6B -169.2(2) . . . . ?
C9B N7B C11B N8B -78.8(3) . . . . ?
C9B N7B C11B C14B 169.1(2) . . . . ?
C9B N7B C12B O4B 6.6(4) . . . . ?
C9B N7B C12B N10B -172.7(2) . . . . ?
C10B N5B C7B O3B 3.2(5) . . . . ?
C10B N5B C7B N4B -175.1(2) . . . . ?
C10B N5B C8B N6B -76.3(4) . . . . ?
C10B N5B C8B C6B 172.7(2) . . . . ?
C10B N8B C11B N7B 82.6(3) . . . . ?
C10B N8B C11B C14B -165.3(2) . . . . ?
C10B N8B C13B O5B -14.0(5) . . . . ?
C10B N8B C13B N9B 166.2(3) . . . . ?
C11B N7B C9B N6B 84.9(3) . . . . ?
C11B N7B C12B O4B 173.1(3) . . . . ?
C11B N7B C12B N10B -6.1(3) . . . . ?
C11B N8B C10B N5B -88.6(3) . . . . ?
C11B N8B C13B O5B -175.1(3) . . . . ?
C11B N8B C13B N9B 5.1(3) . . . . ?
C12B N7B C9B N6B -109.9(3) . . . . ?
C12B N7B C11B N8B 114.6(3) . . . . ?
C12B N7B C11B C14B 2.5(3) . . . . ?
C12B N10B C14B N9B -117.3(3) . . . . ?
C12B N10B C14B C11B -5.8(3) . . . . ?
C13B N8B C10B N5B 112.3(3) . . . . ?
C13B N8B C11B N7B -116.5(3) . . . . ?
C13B N8B C11B C14B -4.5(3) . . . . ?
C13B N9B C14B N10B 112.4(3) . . . . ?
C13B N9B C14B C11B 0.8(3) . . . . ?
C13B N9B C15B N11B -100.8(3) . . . . ?
C14B N9B C13B O5B 176.6(3) . . . . ?
C14B N9B C13B N8B -3.6(3) . . . . ?
C14B N9B C15B N11B 86.9(3) . . . . ?
C14B N10B C12B O4B -171.7(3) . . . . ?
C14B N10B C12B N7B 7.6(3) . . . . ?
C15B N9B C13B O5B 3.5(4) . . . . ?
C15B N9B C13B N8B -176.6(2) . . . . ?
C15B N9B C14B N10B -74.6(3) . . . . ?
C15B N9B C14B C11B 173.7(2) . . . . ?
C15B N11B C16B O6B -6.5(4) . . . . ?
C15B N11B C16B N12B 171.5(2) . . . . ?
C16B N11B C15B N9B 106.0(3) . . . . ?
C16B N12B C17B N11B 111.2(3) . . . 2_656 ?
C16B N12B C17B C17B -0.6(2) . . . 2_656 ?
C16B N12B C18B N10B -99.8(3) . . . 2_656 ?
C17B N11B C15B N9B -88.7(3) 2_656 . . . ?
C17B N11B C16B O6B -173.3(2) 2_656 . . . ?
C17B N11B C16B N12B 4.8(3) 2_656 . . . ?
C17B N12B C16B O6B 175.6(2) . . . . ?
C17B N12B C16B N11B -2.4(3) . . . . ?
C17B N12B C18B N10B 85.6(3) . . . 2_656 ?
C18B N10B C12B O4B -5.6(4) 2_656 . . . ?
C18B N10B C12B N7B 173.7(2) 2_656 . . . ?
C18B N10B C14B N9B 76.8(3) 2_656 . . . ?
C18B N10B C14B C11B -171.7(2) 2_656 . . . ?
C18B N12B C16B O6B 0.5(4) . . . . ?
C18B N12B C16B N11B -177.5(2) . . . . ?
C18B N12B C17B N11B -73.7(3) . . . 2_656 ?
C18B N12B C17B C17B 174.4(2) . . . 2_656 ?
